data_7123929
loop_
_publ_author_name
'Huang, You'
'Zhu, Yannan'
'Jin, Hongxing'

_publ_section_title
;
 DABCO-mediated [3 + 3] annulation of para -quinamines: access to
 functionalized 1,2,4-triazinone derivatives
;
_journal_name_full 'Chemical Communications'
_journal_paper_doi 10.1039/C9CC05276C
_journal_year 2019
_chemical_formula_sum 'C35 H33 F N3 O3 S'
_chemical_formula_weight 594.70
_space_group_crystal_system monoclinic
_space_group_IT_number 14
_space_group_name_Hall '-P 2yn'
_space_group_name_H-M_alt 'P 1 21/n 1'
_symmetry_space_group_name_Hall '-P 2yn'
_symmetry_space_group_name_H-M 'P 1 21/n 1'
_atom_sites_solution_hydrogens geom
_audit_block_doi 10.5517/ccdc.csd.cc212cp6
_audit_creation_method SHELXL-2018/3
_audit_update_record
;
2018-11-15 deposited with the CCDC.    2019-07-31 downloaded from the CCDC.
;
_cell_angle_alpha 90
_cell_angle_beta 107.870(2)
_cell_angle_gamma 90
_cell_formula_units_Z 4
_cell_length_a 10.3351(2)
_cell_length_b 28.7236(4)
_cell_length_c 10.4600(2)
_cell_measurement_reflns_used 9598
_cell_measurement_temperature 200.00(10)
_cell_measurement_theta_max 79.0770
_cell_measurement_theta_min 4.7770
_cell_volume 2955.36(10)
_computing_structure_refinement 'SHELXL-2018/3 (Sheldrick, 2018)'
_computing_structure_solution 'SHELXT 2014/5 (Sheldrick, 2014)'
_diffrn_ambient_temperature 200.00(10)
_diffrn_measured_fraction_theta_full 0.990
_diffrn_measured_fraction_theta_max 0.971
_diffrn_measurement_device_type 'XtaLAB AFC12 (RINC): Kappa dual home/near'
_diffrn_radiation_type CuK\a
_diffrn_radiation_wavelength 1.54184
_diffrn_reflns_av_R_equivalents 0.0342
_diffrn_reflns_av_unetI/netI 0.0338
_diffrn_reflns_Laue_measured_fraction_full 0.990
_diffrn_reflns_Laue_measured_fraction_max 0.971
_diffrn_reflns_limit_h_max 12
_diffrn_reflns_limit_h_min -12
_diffrn_reflns_limit_k_max 33
_diffrn_reflns_limit_k_min -36
_diffrn_reflns_limit_l_max 12
_diffrn_reflns_limit_l_min -13
_diffrn_reflns_number 20413
_diffrn_reflns_point_group_measured_fraction_full 0.990
_diffrn_reflns_point_group_measured_fraction_max 0.971
_diffrn_reflns_theta_full 67.684
_diffrn_reflns_theta_max 79.448
_diffrn_reflns_theta_min 5.407
_exptl_absorpt_coefficient_mu 1.363
_exptl_crystal_density_diffrn 1.337
_exptl_crystal_description block
_exptl_crystal_F_000 1252
_refine_diff_density_max 1.667
_refine_diff_density_min -0.483
_refine_diff_density_rms 0.060
_refine_ls_extinction_method none
_refine_ls_goodness_of_fit_ref 1.050
_refine_ls_hydrogen_treatment constr
_refine_ls_matrix_type full
_refine_ls_number_parameters 390
_refine_ls_number_reflns 6238
_refine_ls_number_restraints 0
_refine_ls_restrained_S_all 1.050
_refine_ls_R_factor_all 0.0678
_refine_ls_R_factor_gt 0.0618
_refine_ls_shift/su_max 0.000
_refine_ls_shift/su_mean 0.000
_refine_ls_structure_factor_coef Fsqd
_refine_ls_weighting_details 'w=1/[\s^2^(Fo^2^)+(0.1085P)^2^+1.3185P] where P=(Fo^2^+2Fc^2^)/3'
_refine_ls_weighting_scheme calc
_refine_ls_wR_factor_gt 0.1765
_refine_ls_wR_factor_ref 0.1821
_reflns_Friedel_coverage 0.000
_reflns_number_gt 5407
_reflns_number_total 6238
_reflns_threshold_expression 'I > 2\s(I)'
_cod_data_source_file c9cc05276c2.cif
_cod_data_source_block zyn-4-62
_cod_database_code 7123929
_shelx_shelxl_version_number 2018/3
_shelx_space_group_comment
;
The symmetry employed for this shelxl refinement is uniquely defined
by the following loop, which should always be used as a source of
symmetry information in preference to the above space-group names.
They are only intended as comments.
;

loop_
_space_group_symop_operation_xyz
'x, y, z'
'-x+1/2, y+1/2, -z+1/2'
'-x, -y, -z'
'x-1/2, -y-1/2, z-1/2'

loop_
_atom_site_label
_atom_site_type_symbol
_atom_site_fract_x
_atom_site_fract_y
_atom_site_fract_z
_atom_site_U_iso_or_equiv
_atom_site_adp_type
_atom_site_occupancy
_atom_site_site_symmetry_order
_atom_site_calc_flag
_atom_site_refinement_flags_posn
_atom_site_refinement_flags_adp
S1 S 0.74994(5) 0.37373(2) 0.38173(6) 0.04022(17) Uani 1 1 d . .
O3 O 0.86438(16) 0.35057(6) 0.4700(2) 0.0513(4) Uani 1 1 d . .
O2 O 0.71740(19) 0.36645(6) 0.24090(19) 0.0544(5) Uani 1 1 d . .
F1 F 0.6868(2) 0.13922(6) 0.3175(2) 0.0811(6) Uani 1 1 d . .
N3 N 0.39408(16) 0.30684(6) 0.43830(17) 0.0363(4) Uani 1 1 d . .
N2 N 0.37563(17) 0.34456(6) 0.35169(17) 0.0373(4) Uani 1 1 d . .
N1 N 0.61719(17) 0.35674(6) 0.43260(18) 0.0376(4) Uani 1 1 d . .
O1 O 0.5881(3) 0.39192(8) 0.8529(2) 0.0744(6) Uani 1 1 d . .
C21 C 0.4825(2) 0.36731(7) 0.3507(2) 0.0362(4) Uani 1 1 d . .
C20 C 0.2741(2) 0.28298(7) 0.4378(2) 0.0342(4) Uani 1 1 d . .
C19 C 0.1452(2) 0.29964(8) 0.3670(2) 0.0390(4) Uani 1 1 d . .
H19 H 0.135978 0.327902 0.321675 0.047 Uiso 1 1 calc R U
C5 C 0.7693(2) 0.43395(8) 0.4127(2) 0.0380(4) Uani 1 1 d . .
C22 C 0.5035(2) 0.31294(8) 0.5637(2) 0.0376(4) Uani 1 1 d . .
H22 H 0.507840 0.284895 0.618170 0.045 Uiso 1 1 calc R U
C23 C 0.6375(2) 0.31653(8) 0.5288(2) 0.0388(4) Uani 1 1 d . .
C24 C 0.6591(2) 0.27022(8) 0.4672(2) 0.0397(5) Uani 1 1 d . .
C17 C 0.2856(2) 0.24045(8) 0.5044(2) 0.0415(5) Uani 1 1 d . .
H17 H 0.371042 0.228874 0.551132 0.050 Uiso 1 1 calc R U
C11 C 0.4570(2) 0.41026(8) 0.2667(2) 0.0394(5) Uani 1 1 d . .
C14 C 0.0309(2) 0.27388(9) 0.3644(2) 0.0460(5) Uani 1 1 d . .
H14 H -0.054912 0.285116 0.317380 0.055 Uiso 1 1 calc R U
C29 C 0.6219(2) 0.26236(8) 0.3305(2) 0.0426(5) Uani 1 1 d . .
H29 H 0.589506 0.287060 0.271895 0.051 Uiso 1 1 calc R U
C6 C 0.8082(2) 0.44952(9) 0.5440(2) 0.0451(5) Uani 1 1 d . .
H6 H 0.817547 0.428761 0.614478 0.054 Uiso 1 1 calc R U
C12 C 0.4391(2) 0.45223(8) 0.3264(3) 0.0462(5) Uani 1 1 d . .
H12 H 0.448216 0.453290 0.417591 0.055 Uiso 1 1 calc R U
C16 C 0.1701(3) 0.21528(9) 0.5013(2) 0.0498(6) Uani 1 1 d . .
H16 H 0.178537 0.187122 0.546998 0.060 Uiso 1 1 calc R U
C1AA C 0.7513(2) 0.32655(10) 0.6589(2) 0.0500(6) Uani 1 1 d . .
H1AA H 0.838557 0.316373 0.665736 0.060 Uiso 1 1 calc R U
C4 C 0.7570(2) 0.46434(9) 0.3076(2) 0.0465(5) Uani 1 1 d . .
H4 H 0.731678 0.453566 0.219555 0.056 Uiso 1 1 calc R U
C2 C 0.8206(2) 0.52791(8) 0.4656(3) 0.0461(5) Uani 1 1 d . .
C10 C 0.4430(2) 0.40893(9) 0.1301(2) 0.0485(5) Uani 1 1 d . .
H10 H 0.455519 0.381086 0.090026 0.058 Uiso 1 1 calc R U
C28 C 0.6315(3) 0.21841(8) 0.2781(3) 0.0498(5) Uani 1 1 d . .
H28 H 0.607688 0.213536 0.185884 0.060 Uiso 1 1 calc R U
C15 C 0.0428(3) 0.23183(9) 0.4306(3) 0.0514(6) Uani 1 1 d . .
H15 H -0.034471 0.214728 0.427766 0.062 Uiso 1 1 calc R U
C3 C 0.7829(2) 0.51104(9) 0.3353(3) 0.0499(6) Uani 1 1 d . .
H3 H 0.774813 0.531663 0.264745 0.060 Uiso 1 1 calc R U
C25 C 0.7061(2) 0.23264(9) 0.5539(3) 0.0494(6) Uani 1 1 d . .
H25 H 0.732127 0.237319 0.646333 0.059 Uiso 1 1 calc R U
C0AA C 0.4790(2) 0.35480(9) 0.6445(2) 0.0457(5) Uani 1 1 d . .
H0AA H 0.454511 0.381521 0.585212 0.055 Uiso 1 1 calc R U
H0AB H 0.402696 0.347929 0.676941 0.055 Uiso 1 1 calc R U
C7 C 0.8330(3) 0.49648(9) 0.5688(3) 0.0501(5) Uani 1 1 d . .
H7 H 0.858682 0.507171 0.656955 0.060 Uiso 1 1 calc R U
C26 C 0.7142(3) 0.18828(10) 0.5034(3) 0.0573(7) Uani 1 1 d . .
H26 H 0.743983 0.163129 0.560916 0.069 Uiso 1 1 calc R U
C18 C 0.6005(3) 0.36733(9) 0.7627(2) 0.0518(6) Uani 1 1 d . .
C13 C 0.4077(3) 0.49252(9) 0.2489(3) 0.0560(6) Uani 1 1 d . .
H13 H 0.396292 0.520551 0.288655 0.067 Uiso 1 1 calc R U
C27 C 0.6774(3) 0.18253(8) 0.3669(3) 0.0551(6) Uani 1 1 d . .
C9 C 0.4105(3) 0.44919(11) 0.0538(3) 0.0600(7) Uani 1 1 d . .
H9 H 0.400018 0.448261 -0.037682 0.072 Uiso 1 1 calc R U
C8 C 0.3934(3) 0.49097(11) 0.1139(3) 0.0631(8) Uani 1 1 d . .
H8 H 0.372166 0.517952 0.062511 0.076 Uiso 1 1 calc R U
C2AA C 0.7324(3) 0.34895(10) 0.7626(2) 0.0545(6) Uani 1 1 d . .
H2AA H 0.806647 0.353175 0.838900 0.065 Uiso 1 1 calc R U
C1 C 0.8494(3) 0.57870(10) 0.4970(4) 0.0636(7) Uani 1 1 d . .
H1A H 0.943905 0.582725 0.545721 0.095 Uiso 1 1 calc R U
H1B H 0.794987 0.589674 0.550434 0.095 Uiso 1 1 calc R U
H1C H 0.827695 0.596110 0.414736 0.095 Uiso 1 1 calc R U
C335 C 0.0043(4) 0.48082(13) 0.0479(4) 0.0781(9) Uani 1 1 d . .
H33A H 0.093689 0.482081 0.113941 0.094 Uiso 1 1 calc R U
H33B H -0.061323 0.487112 0.095079 0.094 Uiso 1 1 calc R U
C334 C -0.0179(6) 0.43306(15) -0.0025(6) 0.1083(14) Uani 1 1 d . .
H33C H 0.053230 0.425051 -0.041282 0.130 Uiso 1 1 calc R U
H33D H -0.103836 0.431798 -0.073987 0.130 Uiso 1 1 calc R U
C333 C -0.0200(5) 0.39613(14) 0.1038(4) 0.0893(12) Uani 1 1 d . .
H33E H -0.030946 0.365784 0.063405 0.134 Uiso 1 1 calc R U
H33F H -0.094276 0.402320 0.138275 0.134 Uiso 1 1 calc R U
H33G H 0.064032 0.397292 0.175857 0.134 Uiso 1 1 calc R U

loop_
_atom_site_aniso_label
_atom_site_aniso_U_11
_atom_site_aniso_U_22
_atom_site_aniso_U_33
_atom_site_aniso_U_23
_atom_site_aniso_U_13
_atom_site_aniso_U_12
S1 0.0362(3) 0.0386(3) 0.0516(3) -0.0070(2) 0.0219(2) -0.00689(18)
O3 0.0342(8) 0.0424(9) 0.0820(12) 0.0006(8) 0.0249(8) 0.0020(6)
O2 0.0621(10) 0.0563(10) 0.0559(10) -0.0178(8) 0.0346(8) -0.0195(8)
F1 0.1125(15) 0.0412(8) 0.1011(15) 0.0032(9) 0.0497(12) 0.0144(9)
N3 0.0305(8) 0.0390(9) 0.0397(9) 0.0080(7) 0.0110(6) -0.0025(7)
N2 0.0341(8) 0.0388(9) 0.0389(9) 0.0059(7) 0.0110(7) -0.0039(7)
N1 0.0326(8) 0.0389(9) 0.0421(9) 0.0025(7) 0.0125(7) -0.0032(7)
O1 0.1073(17) 0.0556(12) 0.0532(11) -0.0122(9) 0.0141(11) 0.0098(11)
C21 0.0342(9) 0.0400(11) 0.0357(10) -0.0002(8) 0.0125(8) -0.0040(8)
C20 0.0338(9) 0.0329(10) 0.0384(10) -0.0013(8) 0.0149(7) -0.0019(7)
C19 0.0346(10) 0.0363(10) 0.0469(11) -0.0036(8) 0.0137(8) -0.0002(8)
C5 0.0303(9) 0.0426(11) 0.0430(10) -0.0034(8) 0.0142(8) -0.0046(8)
C22 0.0329(9) 0.0424(11) 0.0384(10) 0.0036(8) 0.0122(8) -0.0016(8)
C23 0.0323(9) 0.0445(11) 0.0390(10) 0.0045(8) 0.0099(8) -0.0031(8)
C24 0.0283(9) 0.0447(12) 0.0476(11) 0.0071(9) 0.0140(8) 0.0016(8)
C17 0.0448(11) 0.0386(11) 0.0426(11) 0.0026(9) 0.0155(9) -0.0027(9)
C11 0.0336(10) 0.0434(11) 0.0416(11) 0.0049(9) 0.0118(8) -0.0073(8)
C14 0.0347(10) 0.0519(13) 0.0538(13) -0.0123(10) 0.0171(9) -0.0057(9)
C29 0.0416(11) 0.0384(11) 0.0468(11) 0.0064(9) 0.0121(9) -0.0006(8)
C6 0.0489(12) 0.0442(12) 0.0436(11) -0.0011(9) 0.0162(9) -0.0039(9)
C12 0.0430(11) 0.0458(12) 0.0525(13) 0.0084(10) 0.0186(10) 0.0002(9)
C16 0.0653(15) 0.0397(12) 0.0483(12) 0.0002(9) 0.0230(11) -0.0152(10)
C1AA 0.0356(11) 0.0635(15) 0.0459(12) 0.0059(11) 0.0052(9) -0.0070(10)
C4 0.0452(11) 0.0506(13) 0.0425(11) 0.0011(10) 0.0114(9) -0.0120(10)
C2 0.0286(9) 0.0407(12) 0.0696(15) -0.0032(10) 0.0157(9) -0.0017(8)
C10 0.0501(12) 0.0538(14) 0.0406(11) 0.0026(10) 0.0122(9) -0.0164(10)
C28 0.0545(13) 0.0412(12) 0.0560(14) 0.0009(10) 0.0204(11) -0.0033(10)
C15 0.0498(13) 0.0564(14) 0.0551(13) -0.0120(11) 0.0266(11) -0.0231(11)
C3 0.0434(12) 0.0477(13) 0.0554(13) 0.0075(10) 0.0105(10) -0.0082(10)
C25 0.0437(12) 0.0534(14) 0.0543(13) 0.0151(11) 0.0198(10) 0.0118(10)
C0AA 0.0485(12) 0.0489(13) 0.0428(11) 0.0023(9) 0.0184(9) 0.0013(10)
C7 0.0520(13) 0.0493(13) 0.0503(13) -0.0111(10) 0.0178(10) -0.0068(10)
C26 0.0565(14) 0.0502(14) 0.0717(17) 0.0204(12) 0.0291(13) 0.0169(11)
C18 0.0726(16) 0.0402(12) 0.0396(12) 0.0015(9) 0.0129(11) -0.0038(11)
C13 0.0536(14) 0.0450(13) 0.0734(17) 0.0171(12) 0.0251(12) 0.0038(11)
C27 0.0565(14) 0.0364(12) 0.0812(18) 0.0063(11) 0.0339(13) 0.0068(10)
C9 0.0594(15) 0.0745(19) 0.0430(13) 0.0158(12) 0.0111(11) -0.0161(13)
C8 0.0529(14) 0.0639(18) 0.0722(18) 0.0310(15) 0.0188(12) -0.0035(12)
C2AA 0.0552(14) 0.0599(15) 0.0397(12) 0.0014(11) 0.0017(10) -0.0136(11)
C1 0.0480(14) 0.0430(14) 0.100(2) -0.0081(14) 0.0229(14) -0.0054(10)
C335 0.078(2) 0.080(2) 0.075(2) -0.0068(17) 0.0213(17) -0.0049(17)
C334 0.120(4) 0.075(3) 0.127(4) -0.010(3) 0.033(3) -0.006(2)
C333 0.110(3) 0.073(2) 0.068(2) 0.0131(17) 0.0027(19) -0.017(2)

loop_
_atom_type_symbol
_atom_type_description
_atom_type_scat_dispersion_real
_atom_type_scat_dispersion_imag
_atom_type_scat_source
C C 0.0181 0.0091 'International Tables Vol C Tables 4.2.6.8 and 6.1.1.4'
H H 0.0000 0.0000 'International Tables Vol C Tables 4.2.6.8 and 6.1.1.4'
F F 0.0727 0.0534 'International Tables Vol C Tables 4.2.6.8 and 6.1.1.4'
N N 0.0311 0.0180 'International Tables Vol C Tables 4.2.6.8 and 6.1.1.4'
O O 0.0492 0.0322 'International Tables Vol C Tables 4.2.6.8 and 6.1.1.4'
S S 0.3331 0.5567 'International Tables Vol C Tables 4.2.6.8 and 6.1.1.4'

loop_
_geom_angle_atom_site_label_1
_geom_angle_atom_site_label_2
_geom_angle_atom_site_label_3
_geom_angle
_geom_angle_site_symmetry_1
_geom_angle_site_symmetry_3
O2 S1 O3 119.27(11) . .
O2 S1 N1 109.09(10) . .
O3 S1 N1 104.73(10) . .
O2 S1 C5 108.23(11) . .
O3 S1 C5 108.36(10) . .
N1 S1 C5 106.47(9) . .
N2 N3 C20 115.53(16) . .
N2 N3 C22 114.03(16) . .
C20 N3 C22 119.96(16) . .
C21 N2 N3 117.12(17) . .
C21 N1 C23 118.40(16) . .
C21 N1 S1 119.16(14) . .
C23 N1 S1 118.23(13) . .
N2 C21 N1 124.73(19) . .
N2 C21 C11 115.38(18) . .
N1 C21 C11 119.59(17) . .
C17 C20 C19 119.14(19) . .
C17 C20 N3 118.88(18) . .
C19 C20 N3 121.90(18) . .
C14 C19 C20 119.7(2) . .
C14 C19 H19 120.1 . .
C20 C19 H19 120.1 . .
C4 C5 C6 121.0(2) . .
C4 C5 S1 119.85(17) . .
C6 C5 S1 118.91(18) . .
N3 C22 C0AA 112.10(17) . .
N3 C22 C23 107.56(16) . .
C0AA C22 C23 112.97(18) . .
N3 C22 H22 108.0 . .
C0AA C22 H22 108.0 . .
C23 C22 H22 108.0 . .
N1 C23 C24 113.30(17) . .
N1 C23 C1AA 111.26(18) . .
C24 C23 C1AA 111.60(19) . .
N1 C23 C22 105.01(16) . .
C24 C23 C22 107.51(17) . .
C1AA C23 C22 107.72(18) . .
C29 C24 C25 118.5(2) . .
C29 C24 C23 123.38(19) . .
C25 C24 C23 117.8(2) . .
C16 C17 C20 120.3(2) . .
C16 C17 H17 119.8 . .
C20 C17 H17 119.8 . .
C10 C11 C12 119.8(2) . .
C10 C11 C21 121.8(2) . .
C12 C11 C21 118.38(19) . .
C15 C14 C19 120.9(2) . .
C15 C14 H14 119.6 . .
C19 C14 H14 119.6 . .
C24 C29 C28 121.7(2) . .
C24 C29 H29 119.2 . .
C28 C29 H29 119.2 . .
C5 C6 C7 118.9(2) . .
C5 C6 H6 120.6 . .
C7 C6 H6 120.6 . .
C13 C12 C11 119.8(2) . .
C13 C12 H12 120.1 . .
C11 C12 H12 120.1 . .
C15 C16 C17 120.3(2) . .
C15 C16 H16 119.8 . .
C17 C16 H16 119.8 . .
C2AA C1AA C23 123.6(2) . .
C2AA C1AA H1AA 118.2 . .
C23 C1AA H1AA 118.2 . .
C5 C4 C3 118.9(2) . .
C5 C4 H4 120.6 . .
C3 C4 H4 120.6 . .
C7 C2 C3 118.1(2) . .
C7 C2 C1 119.9(3) . .
C3 C2 C1 122.1(3) . .
C9 C10 C11 119.9(3) . .
C9 C10 H10 120.1 . .
C11 C10 H10 120.1 . .
C27 C28 C29 117.8(2) . .
C27 C28 H28 121.1 . .
C29 C28 H28 121.1 . .
C14 C15 C16 119.6(2) . .
C14 C15 H15 120.2 . .
C16 C15 H15 120.2 . .
C4 C3 C2 121.6(2) . .
C4 C3 H3 119.2 . .
C2 C3 H3 119.2 . .
C26 C25 C24 120.7(2) . .
C26 C25 H25 119.7 . .
C24 C25 H25 119.7 . .
C18 C0AA C22 113.6(2) . .
C18 C0AA H0AA 108.8 . .
C22 C0AA H0AA 108.8 . .
C18 C0AA H0AB 108.8 . .
C22 C0AA H0AB 108.8 . .
H0AA C0AA H0AB 107.7 . .
C6 C7 C2 121.5(2) . .
C6 C7 H7 119.2 . .
C2 C7 H7 119.2 . .
C27 C26 C25 118.4(2) . .
C27 C26 H26 120.8 . .
C25 C26 H26 120.8 . .
O1 C18 C2AA 122.0(3) . .
O1 C18 C0AA 120.9(3) . .
C2AA C18 C0AA 117.0(2) . .
C8 C13 C12 120.2(3) . .
C8 C13 H13 119.9 . .
C12 C13 H13 119.9 . .
F1 C27 C26 118.5(2) . .
F1 C27 C28 118.6(3) . .
C26 C27 C28 122.9(2) . .
C10 C9 C8 120.1(2) . .
C10 C9 H9 119.9 . .
C8 C9 H9 119.9 . .
C13 C8 C9 120.2(2) . .
C13 C8 H8 119.9 . .
C9 C8 H8 119.9 . .
C1AA C2AA C18 123.2(2) . .
C1AA C2AA H2AA 118.4 . .
C18 C2AA H2AA 118.4 . .
C2 C1 H1A 109.5 . .
C2 C1 H1B 109.5 . .
H1A C1 H1B 109.5 . .
C2 C1 H1C 109.5 . .
H1A C1 H1C 109.5 . .
H1B C1 H1C 109.5 . .
C334 C335 C335 119.1(4) . 3_565
C334 C335 H33A 107.5 . .
C335 C335 H33A 107.5 3_565 .
C334 C335 H33B 107.5 . .
C335 C335 H33B 107.5 3_565 .
H33A C335 H33B 107.0 . .
C335 C334 C333 114.9(4) . .
C335 C334 H33C 108.6 . .
C333 C334 H33C 108.6 . .
C335 C334 H33D 108.6 . .
C333 C334 H33D 108.6 . .
H33C C334 H33D 107.5 . .
C334 C333 H33E 109.5 . .
C334 C333 H33F 109.5 . .
H33E C333 H33F 109.5 . .
C334 C333 H33G 109.5 . .
H33E C333 H33G 109.5 . .
H33F C333 H33G 109.5 . .

loop_
_geom_bond_atom_site_label_1
_geom_bond_atom_site_label_2
_geom_bond_distance
_geom_bond_site_symmetry_2
S1 O2 1.4222(18) .
S1 O3 1.4226(18) .
S1 N1 1.6887(17) .
S1 C5 1.760(2) .
F1 C27 1.362(3) .
N3 N2 1.387(2) .
N3 C20 1.415(2) .
N3 C22 1.456(3) .
N2 C21 1.286(3) .
N1 C21 1.426(3) .
N1 C23 1.504(3) .
O1 C18 1.216(3) .
C21 C11 1.490(3) .
C20 C17 1.393(3) .
C20 C19 1.395(3) .
C19 C14 1.387(3) .
C19 H19 0.9300 .
C5 C4 1.379(3) .
C5 C6 1.381(3) .
C22 C0AA 1.535(3) .
C22 C23 1.539(3) .
C22 H22 0.9800 .
C23 C24 1.524(3) .
C23 C1AA 1.528(3) .
C24 C29 1.381(3) .
C24 C25 1.397(3) .
C17 C16 1.387(3) .
C17 H17 0.9300 .
C11 C10 1.393(3) .
C11 C12 1.395(3) .
C14 C15 1.379(4) .
C14 H14 0.9300 .
C29 C28 1.392(3) .
C29 H29 0.9300 .
C6 C7 1.383(4) .
C6 H6 0.9300 .
C12 C13 1.393(3) .
C12 H12 0.9300 .
C16 C15 1.381(4) .
C16 H16 0.9300 .
C1AA C2AA 1.326(4) .
C1AA H1AA 0.9300 .
C4 C3 1.381(4) .
C4 H4 0.9300 .
C2 C7 1.383(4) .
C2 C3 1.385(4) .
C2 C1 1.505(3) .
C10 C9 1.387(4) .
C10 H10 0.9300 .
C28 C27 1.371(4) .
C28 H28 0.9300 .
C15 H15 0.9300 .
C3 H3 0.9300 .
C25 C26 1.392(4) .
C25 H25 0.9300 .
C0AA C18 1.511(3) .
C0AA H0AA 0.9700 .
C0AA H0AB 0.9700 .
C7 H7 0.9300 .
C26 C27 1.369(4) .
C26 H26 0.9300 .
C18 C2AA 1.462(4) .
C13 C8 1.375(4) .
C13 H13 0.9300 .
C9 C8 1.391(5) .
C9 H9 0.9300 .
C8 H8 0.9300 .
C2AA H2AA 0.9300 .
C1 H1A 0.9600 .
C1 H1B 0.9600 .
C1 H1C 0.9600 .
C335 C334 1.462(6) .
C335 C335 1.474(7) 3_565
C335 H33A 0.9700 .
C335 H33B 0.9700 .
C334 C333 1.542(6) .
C334 H33C 0.9700 .
C334 H33D 0.9700 .
C333 H33E 0.9600 .
C333 H33F 0.9600 .
C333 H33G 0.9600 .
